data_7059179
loop_
_publ_author_name
'Saha, Debraj'
'Gayen, Saikat'
'Maity, Tanmoy'
'Frontera, Antonio'
'Ortega-Castro, Joaqu\'in'
'Leus, Karen'
'Wang, Guangbo'
'Van Der Voort, Pascal'
'Brand\~ao, Paula'
'Koner, Subratanath'

_publ_section_title
;
 Combined experimental and computational studies on preferential CO2
 adsorption over a zinc-based porous framework solid
;
_journal_issue 5
_journal_name_full 'New Journal of Chemistry'
_journal_page_first 1806
_journal_page_last 1816
_journal_paper_doi 10.1039/C9NJ04154K
_journal_volume 44
_journal_year 2020
_chemical_formula_sum 'C11 H9 N3 O8 Zn2'
_chemical_formula_weight 441.95
_chemical_properties_physical Air-sensitive
_space_group_crystal_system monoclinic
_space_group_IT_number 15
_space_group_name_Hall '-C 2yc'
_space_group_name_H-M_alt 'C 1 2/c 1'
_atom_sites_solution_hydrogens geom
_audit_creation_method SHELXL-2013
_audit_update_record
;
2018-03-16 deposited with the CCDC.	2019-12-19 downloaded from the CCDC.
;
_cell_angle_alpha 90
_cell_angle_beta 127.370(3)
_cell_angle_gamma 90
_cell_formula_units_Z 8
_cell_length_a 22.8941(17)
_cell_length_b 11.2210(7)
_cell_length_c 16.7025(11)
_cell_measurement_temperature 180(2)
_cell_volume 3410.0(4)
_computing_structure_refinement 'SHELXL-2013 (Sheldrick, 2013)'
_diffrn_ambient_temperature 180(2)
_diffrn_measured_fraction_theta_full 0.999
_diffrn_measured_fraction_theta_max 0.995
_diffrn_radiation_type MoK\a
_diffrn_radiation_wavelength 0.71073
_diffrn_reflns_av_R_equivalents 0.0649
_diffrn_reflns_av_unetI/netI 0.0646
_diffrn_reflns_Laue_measured_fraction_full 0.999
_diffrn_reflns_Laue_measured_fraction_max 0.995
_diffrn_reflns_limit_h_max 28
_diffrn_reflns_limit_h_min -30
_diffrn_reflns_limit_k_max 13
_diffrn_reflns_limit_k_min -14
_diffrn_reflns_limit_l_max 22
_diffrn_reflns_limit_l_min -21
_diffrn_reflns_number 19091
_diffrn_reflns_point_group_measured_fraction_full 0.999
_diffrn_reflns_point_group_measured_fraction_max 0.995
_diffrn_reflns_theta_full 25.242
_diffrn_reflns_theta_max 28.266
_diffrn_reflns_theta_min 2.468
_exptl_absorpt_coefficient_mu 2.855
_exptl_crystal_density_diffrn 1.722
_exptl_crystal_F_000 1760
_exptl_crystal_size_max 0.260
_exptl_crystal_size_mid 0.160
_exptl_crystal_size_min 0.040
_refine_diff_density_max 1.473
_refine_diff_density_min -0.861
_refine_diff_density_rms 0.176
_refine_ls_extinction_method none
_refine_ls_goodness_of_fit_ref 1.080
_refine_ls_hydrogen_treatment constr
_refine_ls_matrix_type full
_refine_ls_number_parameters 226
_refine_ls_number_reflns 4204
_refine_ls_number_restraints 0
_refine_ls_restrained_S_all 1.080
_refine_ls_R_factor_all 0.0895
_refine_ls_R_factor_gt 0.0632
_refine_ls_shift/su_max 0.000
_refine_ls_shift/su_mean 0.000
_refine_ls_structure_factor_coef Fsqd
_refine_ls_weighting_details 'w=1/[\s^2^(Fo^2^)+(0.0803P)^2^+53.8368P] where P=(Fo^2^+2Fc^2^)/3'
_refine_ls_weighting_scheme calc
_refine_ls_wR_factor_gt 0.1849
_refine_ls_wR_factor_ref 0.1962
_reflns_Friedel_coverage 0.000
_reflns_number_gt 3045
_reflns_number_total 4204
_reflns_threshold_expression 'I > 2\s(I)'
_cod_data_source_file c9nj04154k2.cif
_cod_data_source_block f
_cod_depositor_comments
;Adding full bibliography for 7059179.cif.

 Adding full bibliography for 7059179.cif.
;
_cod_original_sg_symbol_H-M 'C 2/c'
_cod_database_code 7059179
_shelx_space_group_comment
;
The symmetry employed for this shelxl refinement is uniquely defined
by the following loop, which should always be used as a source of
symmetry information in preference to the above space-group names.
They are only intended as comments.
;
_shelx_estimated_absorpt_t_min 0.524
_shelx_estimated_absorpt_t_max 0.894
_shelxl_version_number 2013-4

loop_
_space_group_symop_operation_xyz
'x, y, z'
'-x, y, -z+1/2'
'x+1/2, y+1/2, z'
'-x+1/2, y+1/2, -z+1/2'
'-x, -y, -z'
'x, -y, z-1/2'
'-x+1/2, -y+1/2, -z'
'x+1/2, -y+1/2, z-1/2'

loop_
_atom_site_label
_atom_site_type_symbol
_atom_site_fract_x
_atom_site_fract_y
_atom_site_fract_z
_atom_site_U_iso_or_equiv
_atom_site_adp_type
_atom_site_occupancy
_atom_site_site_symmetry_order
_atom_site_calc_flag
_atom_site_refinement_flags_posn
_atom_site_refinement_flags_adp
_atom_site_refinement_flags_occupancy
Zn1 Zn 0.23548(4) 0.28239(6) 0.08962(5) 0.0216(2) Uani 1 1 d . . .
Zn2 Zn 0.25588(5) -0.00152(7) 0.20091(6) 0.0306(3) Uani 1 1 d . . .
O1 O 0.2143(3) 0.1810(4) 0.1720(3) 0.0263(10) Uani 1 1 d . . .
O2 O 0.1966(3) 0.3326(4) 0.2416(4) 0.0277(10) Uani 1 1 d . . .
C3 C 0.2095(3) 0.2262(5) 0.2376(5) 0.0198(12) Uani 1 1 d . . .
C4 C 0.2207(4) 0.1394(5) 0.3119(5) 0.0222(13) Uani 1 1 d . . .
N5 N 0.2397(3) 0.0271(5) 0.3052(4) 0.0238(12) Uani 1 1 d . . .
N6 N 0.2450(3) -0.0401(5) 0.3756(4) 0.0237(11) Uani 1 1 d . . .
C7 C 0.2294(4) 0.0307(5) 0.4269(5) 0.0246(14) Uani 1 1 d . . .
C8 C 0.2144(4) 0.1470(5) 0.3897(5) 0.0250(14) Uani 1 1 d . . .
H8 H 0.2028 0.2145 0.4119 0.030 Uiso 1 1 calc R U .
C9 C 0.2315(4) -0.0260(5) 0.5076(5) 0.0234(13) Uani 1 1 d . . .
O10 O 0.2233(3) 0.0372(4) 0.5624(4) 0.0335(12) Uani 1 1 d . . .
O11 O 0.2415(3) -0.1402(4) 0.5160(3) 0.0245(10) Uani 1 1 d . . .
O12 O 0.3491(3) 0.2539(4) 0.2139(4) 0.0342(11) Uani 1 1 d . . .
O13 O 0.3575(3) 0.0619(4) 0.2575(4) 0.0389(12) Uani 1 1 d . . .
C14 C 0.3839(4) 0.1634(6) 0.2636(5) 0.0286(14) Uani 1 1 d . . .
C15 C 0.4657(4) 0.1747(6) 0.3378(5) 0.0270(14) Uani 1 1 d . . .
C16 C 0.5089(5) 0.0815(8) 0.3961(9) 0.066(3) Uani 1 1 d . . .
H16 H 0.4872 0.0067 0.3906 0.079 Uiso 1 1 calc R U .
C17 C 0.5851(5) 0.0958(8) 0.4641(9) 0.068(3) Uani 1 1 d . . .
H17 H 0.6142 0.0292 0.5035 0.081 Uiso 1 1 calc R U .
N18 N 0.6187(3) 0.1971(5) 0.4760(4) 0.0269(12) Uani 1 1 d . . .
C19 C 0.5762(5) 0.2873(8) 0.4200(8) 0.063(3) Uani 1 1 d . . .
H19 H 0.5989 0.3618 0.4278 0.075 Uiso 1 1 calc R U .
C20 C 0.5006(5) 0.2796(8) 0.3503(8) 0.060(3) Uani 1 1 d . . .
H20 H 0.4729 0.3474 0.3113 0.072 Uiso 1 1 calc R U .
O21 O 0.1397(6) -0.0950(11) 0.1261(8) 0.122(4) Uani 1 1 d . . .
O100 O 0.4176(15) -0.140(3) 0.186(2) 0.171(12) Uani 0.5 1 d . . P
O200 O 0.0992(13) -0.271(2) -0.016(2) 0.144(10) Uani 0.5 1 d . . P

loop_
_atom_site_aniso_label
_atom_site_aniso_U_11
_atom_site_aniso_U_22
_atom_site_aniso_U_33
_atom_site_aniso_U_23
_atom_site_aniso_U_13
_atom_site_aniso_U_12
Zn1 0.0435(5) 0.0098(3) 0.0254(4) -0.0022(3) 0.0281(4) -0.0038(3)
Zn2 0.0662(6) 0.0150(4) 0.0350(5) 0.0041(3) 0.0435(5) 0.0074(4)
O1 0.050(3) 0.014(2) 0.032(2) 0.0017(18) 0.034(2) 0.005(2)
O2 0.051(3) 0.009(2) 0.040(3) -0.0017(18) 0.036(2) 0.000(2)
C3 0.031(3) 0.014(3) 0.027(3) -0.002(2) 0.025(3) -0.004(2)
C4 0.042(4) 0.010(3) 0.029(3) 0.000(2) 0.030(3) 0.002(3)
N5 0.041(3) 0.015(3) 0.031(3) 0.005(2) 0.030(3) 0.005(2)
N6 0.040(3) 0.018(3) 0.029(3) 0.005(2) 0.030(3) 0.003(2)
C7 0.050(4) 0.008(3) 0.037(4) 0.004(2) 0.038(3) 0.006(3)
C8 0.046(4) 0.014(3) 0.029(3) 0.006(3) 0.030(3) 0.009(3)
C9 0.043(4) 0.009(3) 0.030(3) 0.005(2) 0.028(3) 0.005(3)
O10 0.070(3) 0.014(2) 0.039(3) 0.008(2) 0.045(3) 0.015(2)
O11 0.048(3) 0.0106(19) 0.033(2) 0.0044(18) 0.034(2) 0.0041(19)
O12 0.043(3) 0.019(2) 0.035(3) 0.005(2) 0.021(2) -0.005(2)
O13 0.049(3) 0.016(2) 0.066(4) 0.003(2) 0.042(3) 0.000(2)
C14 0.047(4) 0.017(3) 0.038(4) -0.004(3) 0.034(3) -0.004(3)
C15 0.041(4) 0.018(3) 0.031(3) 0.001(3) 0.026(3) 0.002(3)
C16 0.053(6) 0.024(4) 0.100(8) 0.016(5) 0.037(6) 0.000(4)
C17 0.047(5) 0.024(4) 0.101(8) 0.024(5) 0.029(6) 0.005(4)
N18 0.040(3) 0.018(3) 0.028(3) 0.002(2) 0.024(3) 0.004(2)
C19 0.046(5) 0.020(4) 0.086(7) 0.021(4) 0.022(5) -0.003(4)
C20 0.047(5) 0.029(4) 0.070(6) 0.024(4) 0.018(5) -0.005(4)
O21 0.131(9) 0.136(10) 0.108(8) -0.005(7) 0.077(7) -0.045(8)
O100 0.17(2) 0.14(2) 0.25(3) -0.07(2) 0.15(2) -0.10(2)
O200 0.118(18) 0.13(2) 0.16(2) -0.070(18) 0.075(17) -0.068(16)

loop_
_atom_type_symbol
_atom_type_description
_atom_type_scat_dispersion_real
_atom_type_scat_dispersion_imag
_atom_type_scat_source
C C 0.0033 0.0016 'International Tables Vol C Tables 4.2.6.8 and 6.1.1.4'
H H 0.0000 0.0000 'International Tables Vol C Tables 4.2.6.8 and 6.1.1.4'
N N 0.0061 0.0033 'International Tables Vol C Tables 4.2.6.8 and 6.1.1.4'
O O 0.0106 0.0060 'International Tables Vol C Tables 4.2.6.8 and 6.1.1.4'
Zn Zn 0.2839 1.4301 'International Tables Vol C Tables 4.2.6.8 and 6.1.1.4'

loop_
_geom_angle_atom_site_label_1
_geom_angle_atom_site_label_2
_geom_angle_atom_site_label_3
_geom_angle
_geom_angle_site_symmetry_1
_geom_angle_site_symmetry_3
N6 Zn1 O1 116.57(18) 4 .
N6 Zn1 O11 146.84(18) 4 6
O1 Zn1 O11 95.70(17) . 6
N6 Zn1 O12 86.7(2) 4 .
O1 Zn1 O12 84.83(19) . .
O11 Zn1 O12 88.93(19) 6 .
N6 Zn1 N18 94.9(2) 4 8_455
O1 Zn1 N18 88.8(2) . 8_455
O11 Zn1 N18 93.1(2) 6 8_455
O12 Zn1 N18 173.4(2) . 8_455
N6 Zn1 O11 74.80(17) 4 4
O1 Zn1 O11 168.58(16) . 4
O11 Zn1 O11 72.89(18) 6 4
O12 Zn1 O11 95.21(18) . 4
N18 Zn1 O11 91.35(19) 8_455 4
O10 Zn2 N5 154.1(2) 6 .
O10 Zn2 O13 97.2(2) 6 .
N5 Zn2 O13 107.5(2) . .
O10 Zn2 O2 94.48(19) 6 4_545
N5 Zn2 O2 93.63(19) . 4_545
O13 Zn2 O2 88.2(2) . 4_545
O10 Zn2 O1 97.26(19) 6 .
N5 Zn2 O1 75.96(18) . .
O13 Zn2 O1 89.79(19) . .
O2 Zn2 O1 168.25(17) 4_545 .
O10 Zn2 O21 77.9(3) 6 .
N5 Zn2 O21 78.0(3) . .
O13 Zn2 O21 173.1(4) . .
O2 Zn2 O21 87.3(3) 4_545 .
O1 Zn2 O21 95.7(3) . .
C3 O1 Zn1 122.3(4) . .
C3 O1 Zn2 116.0(4) . .
Zn1 O1 Zn2 114.71(19) . .
C3 O2 Zn2 144.3(5) . 4
O2 C3 O1 125.4(6) . .
O2 C3 C4 121.0(5) . .
O1 C3 C4 113.6(5) . .
N5 C4 C8 110.6(5) . .
N5 C4 C3 116.5(5) . .
C8 C4 C3 133.0(5) . .
N6 N5 C4 108.3(5) . .
N6 N5 Zn2 134.7(4) . .
C4 N5 Zn2 117.0(4) . .
N5 N6 C7 107.7(5) . .
N5 N6 Zn1 133.3(4) . 4_545
C7 N6 Zn1 118.9(4) . 4_545
N6 C7 C8 110.6(5) . .
N6 C7 C9 116.7(5) . .
C8 C7 C9 132.7(5) . .
C4 C8 C7 102.8(5) . .
C4 C8 H8 128.6 . .
C7 C8 H8 128.6 . .
O10 C9 O11 125.1(6) . .
O10 C9 C7 119.2(5) . .
O11 C9 C7 115.7(5) . .
C9 O10 Zn2 127.9(4) . 6_556
C9 O11 Zn1 139.1(4) . 6_556
C9 O11 Zn1 113.6(4) . 4_545
Zn1 O11 Zn1 107.12(18) 6_556 4_545
C14 O12 Zn1 132.3(5) . .
C14 O13 Zn2 135.1(5) . .
O12 C14 O13 126.9(7) . .
O12 C14 C15 117.1(6) . .
O13 C14 C15 116.1(6) . .
C16 C15 C20 116.7(7) . .
C16 C15 C14 121.9(7) . .
C20 C15 C14 121.4(7) . .
C15 C16 C17 119.9(8) . .
C15 C16 H16 120.0 . .
C17 C16 H16 120.0 . .
N18 C17 C16 123.3(8) . .
N18 C17 H17 118.4 . .
C16 C17 H17 118.4 . .
C17 N18 C19 116.3(7) . .
C17 N18 Zn1 121.6(5) . 8_556
C19 N18 Zn1 122.0(5) . 8_556
N18 C19 C20 123.8(8) . .
N18 C19 H19 118.1 . .
C20 C19 H19 118.1 . .
C15 C20 C19 120.0(8) . .
C15 C20 H20 120.0 . .
C19 C20 H20 120.0 . .

loop_
_geom_bond_atom_site_label_1
_geom_bond_atom_site_label_2
_geom_bond_distance
_geom_bond_site_symmetry_2
Zn1 N6 2.047(5) 4
Zn1 O1 2.057(4) .
Zn1 O11 2.070(4) 6
Zn1 O12 2.150(5) .
Zn1 N18 2.154(6) 8_455
Zn1 O11 2.295(4) 4
Zn2 O10 1.994(5) 6
Zn2 N5 2.015(5) .
Zn2 O13 2.035(5) .
Zn2 O2 2.075(4) 4_545
Zn2 O1 2.185(4) .
Zn2 O21 2.387(10) .
O1 C3 1.271(7) .
O2 C3 1.241(7) .
O2 Zn2 2.075(4) 4
C3 C4 1.472(8) .
C4 N5 1.359(8) .
C4 C8 1.394(8) .
N5 N6 1.338(7) .
N6 C7 1.366(7) .
N6 Zn1 2.047(5) 4_545
C7 C8 1.395(8) .
C7 C9 1.466(8) .
C8 H8 0.9500 .
C9 O10 1.258(7) .
C9 O11 1.295(7) .
O10 Zn2 1.994(5) 6_556
O11 Zn1 2.070(4) 6_556
O11 Zn1 2.295(4) 4_545
O12 C14 1.246(8) .
O13 C14 1.264(8) .
C14 C15 1.497(10) .
C15 C16 1.361(11) .
C15 C20 1.366(10) .
C16 C17 1.399(13) .
C16 H16 0.9500 .
C17 N18 1.318(10) .
C17 H17 0.9500 .
N18 C19 1.320(10) .
N18 Zn1 2.154(6) 8_556
C19 C20 1.384(13) .
C19 H19 0.9500 .
C20 H20 0.9500 .
